data_1576577
loop_
_publ_author_name
'Qin, Shao-Jie'
'Shivanna, Mohana'
'Gao, Mei-Yan'
'Deng, Cheng-Hua'
'Wang, Shi-Qiang'
'Li, Dan'
'Fu, Shao-Dan'
'Qiu, Shuai'
'Song, Bai-Qiao'
'Yang, Qing-Yuan'

_publ_section_title
;
 Crystallographic visualization of C3-hydrocarbon-induced structural
 transformation and guest encapsulation within a flexible coordination
 network.
;
_journal_issue 14
_journal_name_full 'Chemical science'
_journal_page_first 7115
_journal_page_last 7124
_journal_paper_doi 10.1039/d5sc07430d
_journal_volume 17
_journal_year 2026
_chemical_formula_moiety 'C24 H20 Cu F6 N8 Si, 1.5(C3 H8)'
_chemical_formula_sum 'C28.5 H32 Cu F6 N8 Si'
_chemical_formula_weight 692.25
_space_group_crystal_system triclinic
_space_group_IT_number 2
_space_group_name_Hall '-P 1'
_space_group_name_H-M_alt 'P -1'
_atom_sites_solution_hydrogens geom
_audit_creation_date 2020-11-14
_audit_creation_method
;
Olex2 1.2
(compiled 2018.05.29 svn.r3508 for OlexSys, GUI svn.r5506)
;
_audit_update_record
;
2020-11-14 deposited with the CCDC.	2026-01-22 downloaded from the CCDC.
;
_cell_angle_alpha 65.814(2)
_cell_angle_beta 68.712(2)
_cell_angle_gamma 63.821(2)
_cell_formula_units_Z 2
_cell_length_a 12.4086(10)
_cell_length_b 12.7851(11)
_cell_length_c 13.5849(12)
_cell_measurement_reflns_used 9773
_cell_measurement_temperature 150
_cell_measurement_theta_max 25.015
_cell_measurement_theta_min 2.788
_cell_volume 1720.0(3)
_computing_cell_refinement 'SAINT v8.37A (Bruker, 2015)'
_computing_data_reduction 'SAINT v8.37A (Bruker, 2015)'
_computing_molecular_graphics 'Olex2 (Dolomanov et al., 2009)'
_computing_publication_material 'Olex2 (Dolomanov et al., 2009)'
_computing_structure_refinement 'XL (Sheldrick, 2008)'
_diffrn_ambient_temperature 150.0
_diffrn_measured_fraction_theta_full 0.982
_diffrn_measured_fraction_theta_max 0.982
_diffrn_measurement_device_type 'CCD area detector'
_diffrn_measurement_method 'phi and omega scans'
_diffrn_radiation_monochromator graphite
_diffrn_radiation_type MoK\a
_diffrn_radiation_wavelength 0.71073
_diffrn_reflns_av_unetI/netI 0.0374
_diffrn_reflns_Laue_measured_fraction_full 0.982
_diffrn_reflns_Laue_measured_fraction_max 0.982
_diffrn_reflns_limit_h_max 14
_diffrn_reflns_limit_h_min -14
_diffrn_reflns_limit_k_max 15
_diffrn_reflns_limit_k_min -13
_diffrn_reflns_limit_l_max 16
_diffrn_reflns_limit_l_min -12
_diffrn_reflns_number 6046
_diffrn_reflns_point_group_measured_fraction_full 0.982
_diffrn_reflns_point_group_measured_fraction_max 0.982
_diffrn_reflns_theta_full 25.146
_diffrn_reflns_theta_max 25.146
_diffrn_reflns_theta_min 2.788
_exptl_absorpt_coefficient_mu 0.733
_exptl_absorpt_correction_T_max 0.7452
_exptl_absorpt_correction_T_min 0.5071
_exptl_absorpt_correction_type multi-scan
_exptl_absorpt_process_details
'SADABS-2016/2 (Bruker,2016/2) was used for absorption correction. wR2(int) was 0.1089 before and 0.0877 after correction. The Ratio of minimum to maximum transmission is 0.6805. The \l/2 correction factor is Not present.'
_exptl_crystal_colour 'clear light violet'
_exptl_crystal_colour_lustre clear
_exptl_crystal_colour_modifier light
_exptl_crystal_colour_primary violet
_exptl_crystal_density_diffrn 1.337
_exptl_crystal_description needle
_exptl_crystal_F_000 712
_exptl_crystal_size_max 0.4
_exptl_crystal_size_mid 0.2
_exptl_crystal_size_min 0.13
_refine_diff_density_max 2.087
_refine_diff_density_min -1.325
_refine_diff_density_rms 0.194
_refine_ls_extinction_method none
_refine_ls_goodness_of_fit_ref 1.069
_refine_ls_hydrogen_treatment constr
_refine_ls_matrix_type full
_refine_ls_number_parameters 423
_refine_ls_number_reflns 6046
_refine_ls_number_restraints 42
_refine_ls_restrained_S_all 1.067
_refine_ls_R_factor_all 0.1336
_refine_ls_R_factor_gt 0.1172
_refine_ls_shift/su_max 0.000
_refine_ls_shift/su_mean 0.000
_refine_ls_structure_factor_coef Fsqd
_refine_ls_weighting_details 'w=1/[\s^2^(Fo^2^)+(0.1652P)^2^+15.4966P] where P=(Fo^2^+2Fc^2^)/3'
_refine_ls_weighting_scheme calc
_refine_ls_wR_factor_gt 0.3271
_refine_ls_wR_factor_ref 0.3433
_reflns_Friedel_coverage 0.000
_reflns_number_gt 4966
_reflns_number_total 6046
_reflns_threshold_expression 'I > 2\s(I)'
_cod_data_source_file d5sc07430d2.cif
_cod_data_source_block oo_tw_CCDC1
_cod_depositor_comments 'Adding full bibliography for 1576576--1576578.cif.'
_cod_original_formula_sum 'C28.50 H32 Cu F6 N8 Si'
_cod_database_code 1576577
_shelx_shelxl_version_number 2016/6
_shelx_space_group_comment
;
The symmetry employed for this shelxl refinement is uniquely defined
by the following loop, which should always be used as a source of
symmetry information in preference to the above space-group names.
They are only intended as comments.
;
_shelx_estimated_absorpt_t_max 0.911
_shelx_estimated_absorpt_t_min 0.758
_olex2_refinement_description
;
1. Twinned data refinement
 Scales: 0.622(6)
 0.378(6)
2. Fixed Uiso
 At 1.2 times of:
  All C(H) groups, All C(H,H) groups
 At 1.5 times of:
  All C(H,H,H) groups
3. Restrained distances
 C28-C27
 1.5 with sigma of 0.02
 C27-C26
 1.5 with sigma of 0.02
 C28-C26
 2.8 with sigma of 0.02
 C30-C31
 1.5 with sigma of 0.02
 C30-C29
 1.5 with sigma of 0.02
 C31-C29
 2.8 with sigma of 0.02
4. Uiso/Uaniso restraints and constraints
Uanis(C26) \\sim Ueq, Uanis(C27) \\sim Ueq, Uanis(C28) \\sim Ueq: with sigma of
0.05 and sigma for terminal atoms of 0.1
Uanis(C29) \\sim Ueq, Uanis(C30) \\sim Ueq, Uanis(C31) \\sim Ueq: with sigma of
0.01 and sigma for terminal atoms of 0.02
5. Others
 Fixed Sof: C26(0.5) H26A(0.5) H26B(0.5) H26C(0.5) C27(0.5) H27A(0.5)
 H27B(0.5) C28(0.5) H28A(0.5) H28B(0.5) H28C(0.5)
6.a Secondary CH2 refined with riding coordinates:
 C27(H27A,H27B), C30(H30A,H30B)
6.b Aromatic/amide H refined with riding coordinates:
 C2(H2), C3(H3), C4(H4), C6(H6), C7(H7), C9(H9), C10(H10), C11(H11), C12(H12),
 C13(H13), C14(H14), C15(H15), C16(H16), C18(H18), C19(H19), C20(H20), C21(H21),
  C22(H22), C24(H24), C25(H25)
6.c Idealised Me refined as rotating group:
 C26(H26A,H26B,H26C), C28(H28A,H28B,H28C), C29(H29A,H29B,H29C), C31(H31A,H31B,
 H31C)
;
_olex2_submission_special_instructions 'No special instructions were received'

loop_
_space_group_symop_operation_xyz
'x, y, z'
'-x, -y, -z'

loop_
_atom_site_label
_atom_site_type_symbol
_atom_site_fract_x
_atom_site_fract_y
_atom_site_fract_z
_atom_site_U_iso_or_equiv
_atom_site_adp_type
_atom_site_occupancy
_atom_site_site_symmetry_order
_atom_site_calc_flag
_atom_site_refinement_flags_posn
_atom_site_refinement_flags_adp
_atom_site_refinement_flags_occupancy
_atom_site_disorder_assembly
_atom_site_disorder_group
Cu1 Cu 0.500000 0.500000 0.000000 0.0293(4) Uani 1 2 d S T P . .
Cu2 Cu 0.000000 0.500000 1.000000 0.0305(4) Uani 1 2 d S T P . .
Si1 Si -0.3001(2) 0.4312(2) 1.2104(2) 0.0318(6) Uani 1 1 d . . . . .
F1 F -0.1747(5) 0.4561(5) 1.1093(4) 0.0375(12) Uani 1 1 d . . . . .
F2 F -0.3497(5) 0.5783(5) 1.2087(5) 0.0415(13) Uani 1 1 d . . . . .
F3 F -0.3741(5) 0.4781(5) 1.1069(5) 0.0405(13) Uani 1 1 d . . . . .
F4 F -0.2463(6) 0.2880(5) 1.2050(5) 0.0455(14) Uani 1 1 d . . . . .
F5 F -0.2211(5) 0.3877(5) 1.3056(5) 0.0440(13) Uani 1 1 d . . . . .
F6 F -0.4251(5) 0.4123(6) 1.3057(5) 0.0466(14) Uani 1 1 d . . . . .
N1 N 0.4060(8) 0.4097(9) 0.1356(7) 0.045(2) Uani 1 1 d . . . . .
N2 N 0.2982(10) 0.3567(9) 0.3059(7) 0.051(2) Uani 1 1 d . . . . .
N3 N 0.0459(9) 0.3974(8) 0.7312(7) 0.047(2) Uani 1 1 d . . . . .
N4 N -0.0110(8) 0.4573(8) 0.8786(7) 0.0413(19) Uani 1 1 d . . . . .
N5 N 0.1013(7) 0.3246(7) 1.0596(7) 0.0415(19) Uani 1 1 d . . . . .
N6 N 0.2645(8) 0.1571(8) 1.0678(7) 0.0426(19) Uani 1 1 d . . . . .
N7 N 0.6068(8) 0.3414(8) -0.0325(7) 0.0419(19) Uani 1 1 d . . . . .
N8 N 0.7730(8) 0.1779(8) -0.0382(8) 0.048(2) Uani 1 1 d . . . . .
C2 C 0.3723(10) 0.4203(10) 0.2361(8) 0.044(2) Uani 1 1 d . . . . .
H2 H 0.397558 0.467311 0.256522 0.052 Uiso 1 1 calc R . . . .
C3 C 0.2859(15) 0.3006(15) 0.2443(11) 0.075(4) Uani 1 1 d . . . . .
H3 H 0.240822 0.246882 0.271376 0.090 Uiso 1 1 calc R . . . .
C4 C 0.3489(14) 0.3352(13) 0.1391(11) 0.065(4) Uani 1 1 d . . . . .
H4 H 0.353517 0.312932 0.078599 0.078 Uiso 1 1 calc R . . . .
C5 C 0.2383(11) 0.3567(11) 0.4171(9) 0.051(3) Uani 1 1 d . . . . .
C6 C 0.2937(13) 0.3778(13) 0.4769(10) 0.060(3) Uani 1 1 d . . . . .
H6 H 0.373920 0.382986 0.446984 0.072 Uiso 1 1 calc R . . . .
C7 C 0.2287(12) 0.3909(12) 0.5813(10) 0.057(3) Uani 1 1 d . . . . .
H7 H 0.263546 0.408285 0.622150 0.068 Uiso 1 1 calc R . . . .
C8 C 0.1132(11) 0.3788(10) 0.6265(9) 0.047(2) Uani 1 1 d . . . . .
C9 C 0.0648(12) 0.3515(12) 0.5673(10) 0.058(3) Uani 1 1 d . . . . .
H9 H -0.012152 0.339107 0.598863 0.070 Uiso 1 1 calc R . . . .
C10 C 0.1273(12) 0.3421(12) 0.4625(9) 0.056(3) Uani 1 1 d . . . . .
H10 H 0.092093 0.325161 0.421753 0.067 Uiso 1 1 calc R . . . .
C11 C 0.0713(10) 0.4483(10) 0.7848(9) 0.046(2) Uani 1 1 d . . . . .
H11 H 0.139902 0.474781 0.758650 0.055 Uiso 1 1 calc R . . . .
C12 C -0.0924(13) 0.4108(15) 0.8839(11) 0.068(4) Uani 1 1 d . . . . .
H12 H -0.163322 0.406770 0.941948 0.081 Uiso 1 1 calc R . . . .
C13 C -0.0602(14) 0.3712(16) 0.7966(12) 0.077(4) Uani 1 1 d . . . . .
H13 H -0.101363 0.333167 0.782406 0.092 Uiso 1 1 calc R . . . .
C14 C 0.2112(8) 0.2750(8) 1.0059(9) 0.0336(19) Uani 1 1 d . . . . .
H14 H 0.249522 0.314319 0.934121 0.040 Uiso 1 1 calc R . . . .
C15 C 0.1794(9) 0.1349(10) 1.1680(10) 0.049(3) Uani 1 1 d . . . . .
H15 H 0.189724 0.062378 1.228864 0.059 Uiso 1 1 calc R . . . .
C16 C 0.0784(9) 0.2389(10) 1.1603(9) 0.046(2) Uani 1 1 d . . . . .
H16 H 0.004047 0.250621 1.215411 0.055 Uiso 1 1 calc R . . . .
C17 C 0.3829(9) 0.0770(8) 1.0325(9) 0.039(2) Uani 1 1 d . . . . .
C18 C 0.4300(11) 0.0811(12) 0.9241(10) 0.059(3) Uani 1 1 d . . . . .
H18 H 0.381847 0.138467 0.871299 0.071 Uiso 1 1 calc R . . . .
C19 C 0.5450(11) 0.0046(10) 0.8890(10) 0.053(3) Uani 1 1 d . . . . .
H19 H 0.575522 0.006543 0.813471 0.064 Uiso 1 1 calc R . . . .
C20 C 0.7032(8) 0.2671(8) 0.0107(8) 0.035(2) Uani 1 1 d . . . . .
H20 H 0.721477 0.275183 0.068869 0.042 Uiso 1 1 calc R . . . .
C21 C 0.7105(11) 0.1960(11) -0.1141(10) 0.054(3) Uani 1 1 d . . . . .
H21 H 0.735110 0.146301 -0.160040 0.064 Uiso 1 1 calc R . . . .
C22 C 0.6104(10) 0.2953(10) -0.1108(10) 0.051(3) Uani 1 1 d . . . . .
H22 H 0.551414 0.328914 -0.154559 0.061 Uiso 1 1 calc R . . . .
C23 C 0.8871(8) 0.0876(9) -0.0170(9) 0.042(2) Uani 1 1 d . . . . .
C24 C 0.9440(14) 0.0948(16) 0.0467(16) 0.101(7) Uani 1 1 d . . . . .
H24 H 0.907862 0.159459 0.078897 0.121 Uiso 1 1 calc R . . . .
C25 C 0.9442(14) -0.0057(14) -0.0640(15) 0.084(5) Uani 1 1 d . . . . .
H25 H 0.904877 -0.009093 -0.110409 0.101 Uiso 1 1 calc R . . . .
C26 C -0.445(4) 0.111(3) 1.359(4) 0.15(2) Uani 0.5 1 d D U . . .
H26A H -0.436057 0.190749 1.313715 0.223 Uiso 0.5 1 calc GR . . . .
H26B H -0.462370 0.104216 1.437733 0.223 Uiso 0.5 1 calc GR . . . .
H26C H -0.513195 0.104666 1.344790 0.223 Uiso 0.5 1 calc GR . . . .
C27 C -0.328(4) 0.012(4) 1.331(4) 0.17(2) Uani 0.5 1 d D U . . .
H27A H -0.321169 -0.051126 1.404245 0.199 Uiso 0.5 1 calc R . . . .
H27B H -0.264249 0.046704 1.313246 0.199 Uiso 0.5 1 calc R . . . .
C28 C -0.277(5) -0.063(5) 1.254(4) 0.20(3) Uani 0.5 1 d D U . . .
H28A H -0.312037 -0.015394 1.187651 0.304 Uiso 0.5 1 calc GR . . . .
H28B H -0.298944 -0.137312 1.290321 0.304 Uiso 0.5 1 calc GR . . . .
H28C H -0.187492 -0.085536 1.231771 0.304 Uiso 0.5 1 calc GR . . . .
C29 C -0.396(5) 0.186(5) 1.572(5) 0.35(3) Uani 1 1 d D U . . .
H29A H -0.433247 0.227328 1.507505 0.525 Uiso 1 1 calc GR . . . .
H29B H -0.447742 0.142580 1.633385 0.525 Uiso 1 1 calc GR . . . .
H29C H -0.313830 0.127175 1.553081 0.525 Uiso 1 1 calc GR . . . .
C30 C -0.385(4) 0.278(4) 1.606(4) 0.238(19) Uani 1 1 d D U . . .
H30A H -0.422335 0.258422 1.686220 0.285 Uiso 1 1 calc R . . . .
H30B H -0.445795 0.355874 1.571792 0.285 Uiso 1 1 calc R . . . .
C31 C -0.282(5) 0.316(5) 1.595(4) 0.28(2) Uani 1 1 d D U . . .
H31A H -0.205391 0.270936 1.552315 0.416 Uiso 1 1 calc GR . . . .
H31B H -0.270391 0.297526 1.669281 0.416 Uiso 1 1 calc GR . . . .
H31C H -0.301214 0.403763 1.557812 0.416 Uiso 1 1 calc GR . . . .

loop_
_atom_site_aniso_label
_atom_site_aniso_U_11
_atom_site_aniso_U_22
_atom_site_aniso_U_33
_atom_site_aniso_U_23
_atom_site_aniso_U_13
_atom_site_aniso_U_12
Cu1 0.0246(8) 0.0223(7) 0.0398(8) -0.0101(6) -0.0090(6) -0.0047(6)
Cu2 0.0242(8) 0.0234(8) 0.0443(9) -0.0128(6) -0.0097(6) -0.0044(6)
Si1 0.0281(12) 0.0285(12) 0.0394(13) -0.0082(10) -0.0106(10) -0.0095(9)
F1 0.028(3) 0.037(3) 0.044(3) -0.012(2) -0.007(2) -0.009(2)
F2 0.039(3) 0.029(3) 0.052(3) -0.015(2) -0.009(2) -0.006(2)
F3 0.035(3) 0.038(3) 0.049(3) -0.011(2) -0.016(2) -0.009(2)
F4 0.056(4) 0.028(3) 0.056(4) -0.009(2) -0.025(3) -0.011(3)
F5 0.045(3) 0.050(3) 0.043(3) -0.010(3) -0.017(3) -0.019(3)
F6 0.038(3) 0.058(4) 0.050(3) -0.013(3) -0.008(3) -0.026(3)
N1 0.040(5) 0.059(5) 0.041(5) -0.006(4) -0.011(4) -0.028(4)
N2 0.068(6) 0.059(6) 0.039(5) -0.016(4) -0.005(4) -0.038(5)
N3 0.053(5) 0.049(5) 0.041(5) -0.011(4) -0.006(4) -0.025(4)
N4 0.036(4) 0.057(5) 0.040(4) -0.020(4) -0.004(3) -0.023(4)
N5 0.032(4) 0.031(4) 0.047(5) -0.008(4) -0.007(4) -0.003(3)
N6 0.035(4) 0.033(4) 0.055(5) -0.015(4) -0.007(4) -0.009(4)
N7 0.037(4) 0.038(4) 0.050(5) -0.017(4) -0.021(4) 0.002(4)
N8 0.040(5) 0.043(5) 0.066(6) -0.029(4) -0.030(4) 0.008(4)
C2 0.044(6) 0.054(6) 0.041(5) -0.014(5) -0.006(4) -0.026(5)
C3 0.097(11) 0.108(12) 0.052(7) -0.024(7) -0.002(7) -0.076(10)
C4 0.088(10) 0.080(9) 0.055(7) -0.023(6) -0.007(6) -0.057(8)
C5 0.056(7) 0.052(6) 0.037(5) -0.008(5) -0.001(5) -0.026(5)
C6 0.069(8) 0.079(9) 0.047(6) -0.014(6) -0.009(6) -0.046(7)
C7 0.061(7) 0.077(8) 0.047(6) -0.020(6) -0.007(5) -0.039(7)
C8 0.054(6) 0.048(6) 0.042(5) -0.015(5) -0.008(5) -0.021(5)
C9 0.061(7) 0.072(8) 0.053(7) -0.017(6) -0.008(5) -0.038(6)
C10 0.062(7) 0.066(7) 0.047(6) -0.019(6) -0.009(5) -0.029(6)
C11 0.048(6) 0.048(6) 0.049(6) -0.017(5) -0.009(5) -0.022(5)
C12 0.063(8) 0.100(11) 0.062(8) -0.034(7) -0.007(6) -0.044(8)
C13 0.076(9) 0.124(13) 0.073(9) -0.051(9) 0.010(7) -0.072(10)
C14 0.025(4) 0.021(4) 0.053(5) -0.007(4) -0.013(4) -0.007(3)
C15 0.037(6) 0.050(6) 0.064(7) -0.032(5) -0.007(5) -0.008(5)
C16 0.031(5) 0.052(6) 0.045(6) -0.013(5) -0.003(4) -0.013(5)
C17 0.032(5) 0.023(4) 0.066(7) -0.013(4) -0.016(4) -0.009(4)
C18 0.051(7) 0.055(7) 0.057(7) -0.019(6) -0.028(6) 0.009(5)
C19 0.051(7) 0.045(6) 0.048(6) -0.014(5) -0.010(5) -0.005(5)
C20 0.025(4) 0.032(5) 0.049(5) -0.016(4) -0.016(4) -0.001(4)
C21 0.058(7) 0.048(6) 0.060(7) -0.026(5) -0.027(6) -0.003(5)
C22 0.041(6) 0.047(6) 0.055(6) -0.015(5) -0.021(5) 0.000(5)
C23 0.025(4) 0.040(5) 0.067(7) -0.030(5) -0.017(4) 0.001(4)
C24 0.068(9) 0.104(12) 0.151(16) -0.098(12) -0.073(10) 0.047(9)
C25 0.073(9) 0.071(9) 0.124(13) -0.061(9) -0.063(9) 0.025(7)
C26 0.14(4) 0.047(18) 0.22(5) 0.00(2) -0.03(3) -0.04(2)
C27 0.18(4) 0.12(3) 0.19(4) -0.03(3) 0.01(3) -0.10(3)
C28 0.21(6) 0.24(6) 0.18(5) 0.06(5) -0.11(5) -0.16(5)
C29 0.35(4) 0.35(4) 0.34(4) -0.09(2) -0.07(2) -0.13(2)
C30 0.24(2) 0.25(2) 0.23(2) -0.078(11) -0.047(10) -0.087(11)
C31 0.29(3) 0.27(3) 0.27(3) -0.074(19) -0.047(19) -0.12(2)

loop_
_atom_type_symbol
_atom_type_description
_atom_type_scat_dispersion_real
_atom_type_scat_dispersion_imag
_atom_type_scat_source
C C 0.0033 0.0016 'International Tables Vol C Tables 4.2.6.8 and 6.1.1.4'
H H 0.0000 0.0000 'International Tables Vol C Tables 4.2.6.8 and 6.1.1.4'
Cu Cu 0.3201 1.2651 'International Tables Vol C Tables 4.2.6.8 and 6.1.1.4'
F F 0.0171 0.0103 'International Tables Vol C Tables 4.2.6.8 and 6.1.1.4'
N N 0.0061 0.0033 'International Tables Vol C Tables 4.2.6.8 and 6.1.1.4'
Si Si 0.0817 0.0704 'International Tables Vol C Tables 4.2.6.8 and 6.1.1.4'

loop_
_geom_angle_atom_site_label_1
_geom_angle_atom_site_label_2
_geom_angle_atom_site_label_3
_geom_angle
_geom_angle_site_symmetry_1
_geom_angle_site_symmetry_3
_geom_angle_publ_flag
F3 Cu1 F3 180.0(3) 2_566 1_654 ?
N1 Cu1 F3 89.3(3) . 1_654 ?
N1 Cu1 F3 89.3(3) 2_665 2_566 ?
N1 Cu1 F3 90.7(3) 2_665 1_654 ?
N1 Cu1 F3 90.7(3) . 2_566 ?
N1 Cu1 N1 180.0 2_665 . ?
N1 Cu1 N7 91.4(4) . 2_665 ?
N1 Cu1 N7 88.6(4) 2_665 2_665 ?
N1 Cu1 N7 91.4(4) 2_665 . ?
N1 Cu1 N7 88.6(4) . . ?
N7 Cu1 F3 93.3(3) . 1_654 ?
N7 Cu1 F3 86.7(3) . 2_566 ?
N7 Cu1 F3 86.7(3) 2_665 1_654 ?
N7 Cu1 F3 93.3(3) 2_665 2_566 ?
N7 Cu1 N7 180.0 . 2_665 ?
F1 Cu2 F1 180.0 . 2_567 ?
N4 Cu2 F1 89.8(3) . 2_567 ?
N4 Cu2 F1 89.8(3) 2_567 . ?
N4 Cu2 F1 90.2(3) . . ?
N4 Cu2 F1 90.2(3) 2_567 2_567 ?
N4 Cu2 N4 180.0(5) 2_567 . ?
N4 Cu2 N5 91.3(4) 2_567 . ?
N4 Cu2 N5 91.3(4) . 2_567 ?
N4 Cu2 N5 88.7(4) 2_567 2_567 ?
N4 Cu2 N5 88.7(4) . . ?
N5 Cu2 F1 90.7(3) . 2_567 ?
N5 Cu2 F1 90.7(3) 2_567 . ?
N5 Cu2 F1 89.3(3) . . ?
N5 Cu2 F1 89.3(3) 2_567 2_567 ?
N5 Cu2 N5 180.0 2_567 . ?
F1 Si1 F3 87.7(3) . . ?
F2 Si1 F1 87.8(3) . . ?
F2 Si1 F3 89.4(3) . . ?
F4 Si1 F1 89.2(3) . . ?
F4 Si1 F2 176.8(3) . . ?
F4 Si1 F3 89.4(3) . . ?
F5 Si1 F1 88.9(3) . . ?
F5 Si1 F2 90.2(3) . . ?
F5 Si1 F3 176.6(3) . . ?
F5 Si1 F4 90.9(3) . . ?
F6 Si1 F1 177.8(3) . . ?
F6 Si1 F2 90.6(3) . . ?
F6 Si1 F3 90.7(3) . . ?
F6 Si1 F4 92.4(3) . . ?
F6 Si1 F5 92.6(3) . . ?
Si1 F1 Cu2 168.2(3) . . ?
Si1 F3 Cu1 163.8(3) . 1_456 ?
C2 N1 Cu1 127.2(7) . . ?
C2 N1 C4 106.5(9) . . ?
C4 N1 Cu1 125.8(8) . . ?
C2 N2 C3 105.7(9) . . ?
C2 N2 C5 125.9(9) . . ?
C3 N2 C5 128.2(10) . . ?
C11 N3 C8 125.9(9) . . ?
C11 N3 C13 106.2(9) . . ?
C13 N3 C8 127.9(9) . . ?
C11 N4 Cu2 127.2(7) . . ?
C11 N4 C12 105.2(9) . . ?
C12 N4 Cu2 126.6(8) . . ?
C14 N5 Cu2 121.8(7) . . ?
C14 N5 C16 107.6(8) . . ?
C16 N5 Cu2 130.4(7) . . ?
C14 N6 C15 106.9(8) . . ?
C14 N6 C17 124.7(9) . . ?
C15 N6 C17 128.4(9) . . ?
C20 N7 Cu1 122.2(7) . . ?
C20 N7 C22 106.6(8) . . ?
C22 N7 Cu1 130.6(7) . . ?
C20 N8 C21 105.7(8) . . ?
C20 N8 C23 126.1(8) . . ?
C21 N8 C23 128.2(9) . . ?
N1 C2 N2 112.0(9) . . ?
C4 C3 N2 108.4(11) . . ?
C3 C4 N1 107.4(11) . . ?
C6 C5 N2 118.7(10) . . ?
C10 C5 N2 120.6(11) . . ?
C10 C5 C6 120.6(11) . . ?
C7 C6 C5 118.5(11) . . ?
C8 C7 C6 120.5(11) . . ?
C7 C8 N3 119.8(10) . . ?
C9 C8 N3 121.1(10) . . ?
C9 C8 C7 119.1(10) . . ?
C8 C9 C10 120.4(11) . . ?
C5 C10 C9 120.7(11) . . ?
N4 C11 N3 111.7(9) . . ?
C13 C12 N4 111.2(12) . . ?
C12 C13 N3 105.6(11) . . ?
N5 C14 N6 110.5(9) . . ?
C16 C15 N6 105.7(10) . . ?
C15 C16 N5 109.3(9) . . ?
C18 C17 N6 121.4(9) . . ?
C18 C17 C19 119.7(10) . 2_657 ?
C19 C17 N6 118.8(10) 2_657 . ?
C17 C18 C19 121.7(11) . . ?
C18 C19 C17 118.5(11) . 2_657 ?
N7 C20 N8 111.2(8) . . ?
C22 C21 N8 107.9(10) . . ?
C21 C22 N7 108.4(10) . . ?
C24 C23 N8 120.2(9) . . ?
C24 C23 C25 118.8(10) . . ?
C25 C23 N8 120.9(10) . . ?
C23 C24 C25 118.2(12) . 2_755 ?
C23 C25 C24 122.9(12) . 2_755 ?
C26 C27 C28 137(3) . . ?
C29 C30 C31 135(3) . . ?

loop_
_geom_bond_atom_site_label_1
_geom_bond_atom_site_label_2
_geom_bond_distance
_geom_bond_site_symmetry_2
_geom_bond_publ_flag
Cu1 F3 2.358(5) 1_654 ?
Cu1 F3 2.358(5) 2_566 ?
Cu1 N1 1.993(8) . ?
Cu1 N1 1.993(8) 2_665 ?
Cu1 N7 2.000(8) 2_665 ?
Cu1 N7 2.000(8) . ?
Cu2 F1 2.296(5) 2_567 ?
Cu2 F1 2.296(5) . ?
Cu2 N4 2.000(8) 2_567 ?
Cu2 N4 2.000(8) . ?
Cu2 N5 2.007(8) 2_567 ?
Cu2 N5 2.007(8) . ?
Si1 F1 1.714(6) . ?
Si1 F2 1.693(6) . ?
Si1 F3 1.714(6) . ?
Si1 F4 1.674(6) . ?
Si1 F5 1.672(6) . ?
Si1 F6 1.660(6) . ?
N1 C2 1.320(13) . ?
N1 C4 1.395(14) . ?
N2 C2 1.342(13) . ?
N2 C3 1.386(15) . ?
N2 C5 1.421(14) . ?
N3 C8 1.420(14) . ?
N3 C11 1.337(13) . ?
N3 C13 1.390(15) . ?
N4 C11 1.324(13) . ?
N4 C12 1.349(15) . ?
N5 C14 1.300(12) . ?
N5 C16 1.385(13) . ?
N6 C14 1.379(12) . ?
N6 C15 1.398(14) . ?
N6 C17 1.415(13) . ?
N7 C20 1.315(12) . ?
N7 C22 1.392(14) . ?
N8 C20 1.351(12) . ?
N8 C21 1.394(14) . ?
N8 C23 1.415(12) . ?
C3 C4 1.351(18) . ?
C5 C6 1.398(17) . ?
C5 C10 1.352(17) . ?
C6 C7 1.391(17) . ?
C7 C8 1.391(16) . ?
C8 C9 1.376(16) . ?
C9 C10 1.378(16) . ?
C12 C13 1.338(18) . ?
C15 C16 1.364(15) . ?
C17 C18 1.361(16) . ?
C17 C19 1.408(15) 2_657 ?
C18 C19 1.370(16) . ?
C21 C22 1.330(15) . ?
C23 C24 1.349(17) . ?
C23 C25 1.372(16) . ?
C24 C25 1.379(18) 2_755 ?
C26 C27 1.49(2) . ?
C27 C28 1.50(2) . ?
C29 C30 1.500(19) . ?
C30 C31 1.507(19) . ?

loop_
_twin_individual_id
_twin_individual_mass_fraction_refined
1 0.622(6)
2 0.378(6)
